data_1557571
loop_
_publ_author_name
'Yelgaonkar, Shweta P.'
'Swenson, Dale C.'
'MacGillivray, Leonard R.'

_publ_section_title
;
 Supramolecular chemistry under mechanochemical conditions: a small
 molecule template generated and integrated into a
 molecular-to-supramolecular and back-to-molecular cascade reaction
;
_journal_issue 13
_journal_name_full 'Chemical Science'
_journal_page_first 3569
_journal_page_last 3573
_journal_paper_doi 10.1039/C9SC05823K
_journal_volume 11
_journal_year 2020
_chemical_absolute_configuration unk
_chemical_formula_moiety '2(C8 H8 O5), C24 H20 N4, C4 H8 O'
_chemical_formula_sum 'C44 H44 N4 O11'
_chemical_formula_weight 804.83
_space_group_crystal_system orthorhombic
_space_group_IT_number 19
_space_group_name_Hall 'P 2ac 2ab'
_space_group_name_H-M_alt 'P 21 21 21'
_atom_sites_solution_hydrogens mixed
_audit_creation_date 2019-02-04
_audit_creation_method
;
Olex2 1.2
(compiled 2018.05.29 svn.r3508 for OlexSys, GUI svn.r5506)
;
_audit_update_record
;
2019-02-06 deposited with the CCDC.	2020-03-09 downloaded from the CCDC.
;
_cell_angle_alpha 90
_cell_angle_beta 90
_cell_angle_gamma 90
_cell_formula_units_Z 4
_cell_length_a 10.9162(11)
_cell_length_b 11.3807(11)
_cell_length_c 31.809(3)
_cell_measurement_reflns_used 8057
_cell_measurement_temperature 150(2)
_cell_measurement_theta_max 46.14
_cell_measurement_theta_min 4.401
_cell_volume 3951.8(7)
_computing_molecular_graphics 'Olex2 (Dolomanov et al., 2009)'
_computing_publication_material 'Olex2 (Dolomanov et al., 2009)'
_computing_structure_refinement 'ShelXL (Sheldrick, 2015)'
_diffrn_ambient_temperature 150.15
_diffrn_measured_fraction_theta_full 0.999
_diffrn_measured_fraction_theta_max 0.999
_diffrn_measurement_device_type 'Nonius APEX II Kappa'
_diffrn_radiation_type MoK\a
_diffrn_radiation_wavelength 0.71073
_diffrn_reflns_av_R_equivalents 0.0491
_diffrn_reflns_av_unetI/netI 0.0412
_diffrn_reflns_Laue_measured_fraction_full 0.999
_diffrn_reflns_Laue_measured_fraction_max 0.999
_diffrn_reflns_limit_h_max 12
_diffrn_reflns_limit_h_min -12
_diffrn_reflns_limit_k_max 13
_diffrn_reflns_limit_k_min -13
_diffrn_reflns_limit_l_max 37
_diffrn_reflns_limit_l_min -37
_diffrn_reflns_number 40673
_diffrn_reflns_point_group_measured_fraction_full 0.999
_diffrn_reflns_point_group_measured_fraction_max 0.999
_diffrn_reflns_theta_full 24.996
_diffrn_reflns_theta_max 24.996
_diffrn_reflns_theta_min 1.280
_exptl_absorpt_coefficient_mu 0.098
_exptl_absorpt_correction_T_max 0.7454
_exptl_absorpt_correction_T_min 0.6988
_exptl_absorpt_correction_type multi-scan
_exptl_absorpt_process_details
;
SADABS-2014/5 (Bruker,2014/5) was used for absorption correction.
wR2(int) was 0.0567 before and 0.0511 after correction.
The Ratio of minimum to maximum transmission is 0.9375.
The \l/2 correction factor is 0.00150.
;
_exptl_crystal_colour colorless
_exptl_crystal_density_diffrn 1.353
_exptl_crystal_description plate
_exptl_crystal_F_000 1696
_exptl_crystal_size_max 0.17
_exptl_crystal_size_mid 0.15
_exptl_crystal_size_min 0.05
_refine_diff_density_max 0.859
_refine_diff_density_min -0.404
_refine_diff_density_rms 0.061
_refine_ls_abs_structure_details
;
 Flack x determined using 2140 quotients [(I+)-(I-)]/[(I+)+(I-)]
 (Parsons, Flack and Wagner, Acta Cryst. B69 (2013) 249-259).
;
_refine_ls_abs_structure_Flack -0.1(4)
_refine_ls_extinction_method none
_refine_ls_goodness_of_fit_ref 1.063
_refine_ls_hydrogen_treatment mixed
_refine_ls_matrix_type full
_refine_ls_number_parameters 584
_refine_ls_number_reflns 6949
_refine_ls_number_restraints 83
_refine_ls_restrained_S_all 1.077
_refine_ls_R_factor_all 0.0762
_refine_ls_R_factor_gt 0.0591
_refine_ls_shift/su_max 0.000
_refine_ls_shift/su_mean 0.000
_refine_ls_structure_factor_coef Fsqd
_refine_ls_weighting_details 'w=1/[\s^2^(Fo^2^)+(0.0920P)^2^+2.7214P] where P=(Fo^2^+2Fc^2^)/3'
_refine_ls_weighting_scheme calc
_refine_ls_wR_factor_gt 0.1526
_refine_ls_wR_factor_ref 0.1645
_reflns_Friedel_coverage 0.774
_reflns_Friedel_fraction_full 1.000
_reflns_Friedel_fraction_max 1.000
_reflns_number_gt 5696
_reflns_number_total 6949
_reflns_threshold_expression 'I > 2\s(I)'
_cod_data_source_file c9sc05823k1.cif
_cod_data_source_block mcg18136d
_cod_depositor_comments
;Adding full bibliography for 1557570--1557572.cif.

 Adding full bibliography for 1557570--1557572.cif.
;
_cod_database_code 1557571
_shelx_shelxl_version_number 2014/7
_shelx_space_group_comment
;
The symmetry employed for this shelxl refinement is uniquely defined
by the following loop, which should always be used as a source of
symmetry information in preference to the above space-group names.
They are only intended as comments.
;
_shelx_estimated_absorpt_t_max 0.995
_shelx_estimated_absorpt_t_min 0.984
_olex2_refinement_description
;
1. Fixed Uiso
 At 1.2 times of:
  All C(H) groups, All C(H,H) groups
 At 1.5 times of:
  All O(H) groups
2. Restrained distances
 O4-H4
 0.85 with sigma of 0.02
 H4-O4
 0.85 with sigma of 0.02
 C41-C42 = C42-C43 = C43-C44
 1.54 with sigma of 0.02
 C41-O9 = O9-C44
 1.46 with sigma of 0.02
 O9-C41 \\sim O9'-C41 \\sim O9-C44 \\sim O9'-C44
 with sigma of 0.02
3. Rigid body (RIGU) restrains
 O9, C41, C42, C43, C44, O9', C41', C42', C43', C44'
 with sigma for 1-2 distances of 0.004 and sigma for 1-3 distances of 0.004
4. Same fragment restrains
{O9, C41, C42, C43, C44} sigma for 1-2: 0.002, 1-3: 0.002
as
{O9', C41', C42', C43', C44'}
5. Others
 Sof(O9')=Sof(C41')=Sof(H41C)=Sof(H41D)=Sof(C42')=Sof(H42C)=Sof(H42D)=
 Sof(C43')=Sof(H43C)=Sof(H43D)=Sof(C44')=Sof(H44C)=Sof(H44D)=1-FVAR(1)
 Sof(O9)=Sof(C41)=Sof(H41A)=Sof(H41B)=Sof(C42)=Sof(H42A)=Sof(H42B)=Sof(C43)=
 Sof(H43A)=Sof(H43B)=Sof(C44)=Sof(H44A)=Sof(H44B)=FVAR(1)
6.a Ternary CH refined with riding coordinates:
 C29(H29), C35(H35), C23(H23), C22(H22), C4(H4A), C8(H8), C1(H1), C11(H11),
 C5(H5), C14(H14), C10(H10), C15(H15)
6.b Secondary CH2 refined with riding coordinates:
 C41(H41A,H41B), C42(H42A,H42B), C43(H43A,H43B), C44(H44A,H44B), C41'(H41C,
 H41D), C42'(H42C,H42D), C43'(H43C,H43D), C44'(H44C,H44D)
6.c Aromatic/amide H refined with riding coordinates:
 C37(H37), C20(H20), C40(H40), C21(H21), C3(H3), C38(H38), C18(H18), C31(H31),
 C34(H34), C2(H2A), C39(H39), C28(H28), C12(H12), C17(H17), C33(H33), C26(H26),
 C32(H32), C25(H25), C27(H27), C13(H13)
6.d Tetrahedral OH refined with riding coordinates:
 O6(H6)
6.e Idealised tetrahedral OH refined as rotating group:
 O2(H2), O8(H8A)
;
_olex2_submission_special_instructions 'No special instructions were received'

loop_
_space_group_symop_operation_xyz
'x, y, z'
'-x+1/2, -y, z+1/2'
'-x, y+1/2, -z+1/2'
'x+1/2, -y+1/2, -z'

loop_
_atom_site_label
_atom_site_type_symbol
_atom_site_fract_x
_atom_site_fract_y
_atom_site_fract_z
_atom_site_U_iso_or_equiv
_atom_site_adp_type
_atom_site_occupancy
_atom_site_site_symmetry_order
_atom_site_calc_flag
_atom_site_refinement_flags_posn
_atom_site_refinement_flags_adp
_atom_site_refinement_flags_occupancy
_atom_site_disorder_assembly
_atom_site_disorder_group
O001 O 0.2616(3) 0.5259(3) 1.39665(10) 0.0251(8) Uani 1 1 d . . . . .
O002 O 0.6671(3) 0.9549(3) 0.84931(11) 0.0298(8) Uani 1 1 d . . . . .
O2 O 0.1759(4) 0.2134(3) 1.33222(11) 0.0378(10) Uani 1 1 d . . . . .
H2 H 0.1358 0.2146 1.3097 0.057 Uiso 1 1 calc GR . . . .
O4 O 0.4807(4) 0.3348(4) 1.31247(12) 0.0494(12) Uani 1 1 d D . . . .
H4 H 0.506(8) 0.369(7) 1.2902(16) 0.09(3) Uiso 1 1 d D . . . .
O1 O 0.0561(4) 0.3655(3) 1.34963(12) 0.0397(10) Uani 1 1 d . . . . .
O8 O 0.9843(4) 1.0749(4) 0.90479(12) 0.0458(11) Uani 1 1 d . . . . .
H8A H 0.9743 1.1314 0.9215 0.069 Uiso 1 1 calc GR . . . .
O3 O 0.3124(4) 0.4424(4) 1.30713(12) 0.0482(11) Uani 1 1 d . . . . .
O6 O 0.8861(4) 0.7647(4) 0.93524(12) 0.0549(13) Uani 1 1 d . . . . .
H6 H 0.8742 0.7165 0.9548 0.082 Uiso 1 1 calc R . . . .
N1 N 1.0666(4) 0.2066(4) 1.25993(12) 0.0288(10) Uani 1 1 d . . . . .
O7 O 0.8016(4) 1.0149(4) 0.92949(13) 0.0512(12) Uani 1 1 d . . . . .
N3 N 0.9985(4) 0.1987(4) 0.97660(13) 0.0317(10) Uani 1 1 d . . . . .
N4 N 0.5604(4) 0.3721(5) 1.23403(14) 0.0392(12) Uani 1 1 d . . . . .
N2 N 0.8479(6) 0.6598(4) 1.00995(14) 0.0441(13) Uani 1 1 d . . . . .
O5 O 0.6867(5) 0.7487(4) 0.92770(14) 0.0592(13) Uani 1 1 d . . . . .
C24 C 0.7188(4) 0.3488(4) 1.16545(14) 0.0220(10) Uani 1 1 d . . . . .
C19 C 0.9672(4) 0.2348(4) 1.17926(14) 0.0192(10) Uani 1 1 d . . . . .
C36 C 0.9913(4) 0.2800(4) 1.05987(14) 0.0212(10) Uani 1 1 d . . . . .
C37 C 0.9088(5) 0.1972(4) 1.04502(14) 0.0230(10) Uani 1 1 d . . . . .
H37 H 0.8474 0.1666 1.0632 0.028 Uiso 1 1 calc R . . . .
C29 C 0.8947(4) 0.4241(4) 1.11354(13) 0.0187(10) Uani 1 1 d . . . . .
H29 H 0.9235 0.4705 1.1384 0.022 Uiso 1 1 calc R . . . .
C35 C 0.9903(4) 0.3241(4) 1.10469(13) 0.0195(10) Uani 1 1 d . . . . .
H35 H 1.0740 0.3434 1.1154 0.023 Uiso 1 1 calc R . . . .
C23 C 0.8043(4) 0.3294(4) 1.12911(14) 0.0200(10) Uani 1 1 d . . . . .
H23 H 0.7554 0.3010 1.1046 0.024 Uiso 1 1 calc R . . . .
C7 C 0.3820(5) 0.3840(5) 1.32760(15) 0.0280(12) Uani 1 1 d . . . . .
C22 C 0.9161(4) 0.2447(4) 1.13551(14) 0.0196(10) Uani 1 1 d . . . . .
H22 H 0.8999 0.1655 1.1231 0.023 Uiso 1 1 calc R . . . .
C30 C 0.8693(5) 0.5079(4) 1.07810(14) 0.0229(10) Uani 1 1 d . . . . .
C20 C 1.0312(5) 0.3246(4) 1.19930(15) 0.0255(11) Uani 1 1 d . . . . .
H20 H 1.0426 0.3979 1.1856 0.031 Uiso 1 1 calc R . . . .
C6 C 0.1472(5) 0.3061(4) 1.35499(16) 0.0283(12) Uani 1 1 d . . . . .
C40 C 1.0769(5) 0.3223(5) 1.03108(16) 0.0294(12) Uani 1 1 d . . . . .
H40 H 1.1347 0.3803 1.0393 0.035 Uiso 1 1 calc R . . . .
C4 C 0.2055(5) 0.4295(4) 1.41877(15) 0.0261(11) Uani 1 1 d . . . . .
H4A H 0.1162 0.4392 1.4248 0.031 Uiso 1 1 calc R . . . .
C21 C 1.0780(5) 0.3072(4) 1.23886(15) 0.0276(11) Uani 1 1 d . . . . .
H21 H 1.1207 0.3701 1.2519 0.033 Uiso 1 1 calc R . . . .
C8 C 0.3687(5) 0.3615(4) 1.37444(14) 0.0239(11) Uani 1 1 d . . . . .
H8 H 0.4313 0.3033 1.3842 0.029 Uiso 1 1 calc R . . . .
C3 C 0.2870(6) 0.4192(4) 1.45726(15) 0.0321(13) Uani 1 1 d . . . . .
H3 H 0.2637 0.3948 1.4847 0.039 Uiso 1 1 calc R . . . .
C38 C 0.9158(5) 0.1593(5) 1.00400(14) 0.0273(11) Uani 1 1 d . . . . .
H38 H 0.8586 0.1019 0.9947 0.033 Uiso 1 1 calc R . . . .
C1 C 0.3846(4) 0.4813(5) 1.39814(15) 0.0261(11) Uani 1 1 d . . . . .
H1 H 0.4486 0.5348 1.3863 0.031 Uiso 1 1 calc R . . . .
C18 C 0.9551(5) 0.1307(4) 1.20104(15) 0.0304(12) Uani 1 1 d . . . . .
H18 H 0.9124 0.0665 1.1888 0.036 Uiso 1 1 calc R . . . .
C31 C 0.7654(6) 0.5089(5) 1.05438(17) 0.0374(13) Uani 1 1 d . . . . .
H31 H 0.6990 0.4583 1.0611 0.045 Uiso 1 1 calc R . . . .
C11 C 0.7789(5) 1.0005(5) 0.83247(16) 0.0323(12) Uani 1 1 d . . . . .
H11 H 0.7837 1.0881 0.8306 0.039 Uiso 1 1 calc R . . . .
C34 C 0.9608(6) 0.5878(4) 1.06781(16) 0.0335(13) Uani 1 1 d . . . . .
H34 H 1.0335 0.5915 1.0842 0.040 Uiso 1 1 calc R . . . .
C2 C 0.3991(5) 0.4521(5) 1.44428(16) 0.0307(12) Uani 1 1 d . . . . .
H2A H 0.4719 0.4562 1.4606 0.037 Uiso 1 1 calc R . . . .
C39 C 1.0766(5) 0.2793(5) 0.99072(16) 0.0347(13) Uani 1 1 d . . . . .
H39 H 1.1360 0.3090 0.9717 0.042 Uiso 1 1 calc R . . . .
C9 C 0.8804(5) 1.0124(5) 0.90230(18) 0.0374(14) Uani 1 1 d . . . . .
C28 C 0.7025(6) 0.4539(5) 1.18524(18) 0.0381(14) Uani 1 1 d . . . . .
H28 H 0.7452 0.5217 1.1758 0.046 Uiso 1 1 calc R . . . .
C5 C 0.2381(4) 0.3252(4) 1.38988(14) 0.0232(11) Uani 1 1 d . . . . .
H5 H 0.2444 0.2520 1.4071 0.028 Uiso 1 1 calc R . . . .
C12 C 0.7874(5) 0.9355(5) 0.79080(16) 0.0355(13) Uani 1 1 d . . . . .
H12 H 0.8211 0.9635 0.7652 0.043 Uiso 1 1 calc R . . . .
C17 C 1.0057(6) 0.1201(5) 1.24092(17) 0.0386(14) Uani 1 1 d . . . . .
H17 H 0.9966 0.0475 1.2554 0.046 Uiso 1 1 calc R . . . .
C14 C 0.6971(6) 0.8332(5) 0.84324(16) 0.0346(13) Uani 1 1 d . . . . .
H14 H 0.6300 0.7766 0.8502 0.042 Uiso 1 1 calc R . . . .
C33 C 0.9463(6) 0.6611(5) 1.03404(17) 0.0414(15) Uani 1 1 d . . . . .
H33 H 1.0099 0.7153 1.0277 0.050 Uiso 1 1 calc R . . . .
C10 C 0.8736(5) 0.9418(6) 0.86294(16) 0.0388(15) Uani 1 1 d . . . . .
H10 H 0.9560 0.9346 0.8494 0.047 Uiso 1 1 calc R . . . .
C26 C 0.5742(6) 0.2699(6) 1.21426(18) 0.0451(16) Uani 1 1 d . . . . .
H26 H 0.5277 0.2044 1.2237 0.054 Uiso 1 1 calc R . . . .
C32 C 0.7577(6) 0.5857(6) 1.01989(19) 0.0463(16) Uani 1 1 d . . . . .
H32 H 0.6858 0.5849 1.0031 0.056 Uiso 1 1 calc R . . . .
C25 C 0.6529(6) 0.2545(5) 1.18064(17) 0.0391(14) Uani 1 1 d . . . . .
H25 H 0.6616 0.1792 1.1681 0.047 Uiso 1 1 calc R . . . .
C27 C 0.6231(6) 0.4614(6) 1.2193(2) 0.0499(17) Uani 1 1 d . . . . .
H27 H 0.6137 0.5355 1.2326 0.060 Uiso 1 1 calc R . . . .
C16 C 0.7875(7) 0.7781(6) 0.9145(2) 0.0498(17) Uani 1 1 d . . . . .
C15 C 0.8143(6) 0.8196(6) 0.86957(16) 0.0410(15) Uani 1 1 d . . . . .
H15 H 0.8674 0.7595 0.8557 0.049 Uiso 1 1 calc R . . . .
C13 C 0.7381(5) 0.8324(5) 0.79794(17) 0.0385(14) Uani 1 1 d . . . . .
H13 H 0.7299 0.7696 0.7785 0.046 Uiso 1 1 calc R . . . .
O9 O 0.8633(19) 0.3438(17) 0.8618(5) 0.156(8) Uani 0.59(2) 1 d D U P A 1
C41 C 0.795(2) 0.3557(16) 0.8995(5) 0.109(7) Uani 0.59(2) 1 d D U P A 1
H41A H 0.8503 0.3730 0.9233 0.131 Uiso 0.59(2) 1 calc R . P A 1
H41B H 0.7501 0.2821 0.9056 0.131 Uiso 0.59(2) 1 calc R . P A 1
C42 C 0.7053(17) 0.4566(12) 0.8929(5) 0.083(5) Uani 0.59(2) 1 d D U P A 1
H42A H 0.6192 0.4294 0.8933 0.100 Uiso 0.59(2) 1 calc R . P A 1
H42B H 0.7165 0.5195 0.9141 0.100 Uiso 0.59(2) 1 calc R . P A 1
C43 C 0.7450(14) 0.4956(12) 0.8494(5) 0.076(4) Uani 0.59(2) 1 d D U P A 1
H43A H 0.6723 0.5179 0.8325 0.091 Uiso 0.59(2) 1 calc R . P A 1
H43B H 0.7992 0.5651 0.8516 0.091 Uiso 0.59(2) 1 calc R . P A 1
C44 C 0.807(2) 0.4044(15) 0.8299(5) 0.106(7) Uani 0.59(2) 1 d D U P A 1
H44A H 0.7486 0.3528 0.8147 0.127 Uiso 0.59(2) 1 calc R . P A 1
H44B H 0.8677 0.4351 0.8097 0.127 Uiso 0.59(2) 1 calc R . P A 1
O9' O 0.792(4) 0.311(2) 0.8567(5) 0.31(3) Uani 0.41(2) 1 d D U P A 2
C41' C 0.824(4) 0.321(3) 0.8997(7) 0.169(18) Uani 0.41(2) 1 d D U P A 2
H41C H 0.9142 0.3184 0.9031 0.202 Uiso 0.41(2) 1 calc R . P A 2
H41D H 0.7880 0.2556 0.9161 0.202 Uiso 0.41(2) 1 calc R . P A 2
C42' C 0.774(2) 0.438(2) 0.9151(6) 0.104(9) Uani 0.41(2) 1 d D U P A 2
H42C H 0.7162 0.4284 0.9388 0.125 Uiso 0.41(2) 1 calc R . P A 2
H42D H 0.8405 0.4928 0.9234 0.125 Uiso 0.41(2) 1 calc R . P A 2
C43' C 0.710(4) 0.478(3) 0.8753(11) 0.31(4) Uani 0.41(2) 1 d D U P A 2
H43C H 0.6207 0.4625 0.8776 0.370 Uiso 0.41(2) 1 calc R . P A 2
H43D H 0.7212 0.5640 0.8715 0.370 Uiso 0.41(2) 1 calc R . P A 2
C44' C 0.758(6) 0.418(3) 0.8413(8) 0.41(5) Uani 0.41(2) 1 d D U P A 2
H44C H 0.6959 0.4098 0.8188 0.491 Uiso 0.41(2) 1 calc R . P A 2
H44D H 0.8297 0.4606 0.8297 0.491 Uiso 0.41(2) 1 calc R . P A 2

loop_
_atom_site_aniso_label
_atom_site_aniso_U_11
_atom_site_aniso_U_22
_atom_site_aniso_U_33
_atom_site_aniso_U_23
_atom_site_aniso_U_13
_atom_site_aniso_U_12
O001 0.0257(18) 0.0221(18) 0.0275(18) -0.0018(14) 0.0036(15) 0.0040(15)
O002 0.030(2) 0.0288(19) 0.0306(19) 0.0063(15) -0.0023(16) 0.0099(16)
O2 0.062(3) 0.0271(19) 0.0238(18) -0.0055(16) -0.0174(18) 0.0118(19)
O4 0.045(2) 0.079(3) 0.025(2) 0.014(2) 0.0127(19) 0.033(2)
O1 0.039(2) 0.037(2) 0.043(2) -0.0024(18) -0.0105(19) 0.0066(19)
O8 0.047(2) 0.060(3) 0.030(2) -0.020(2) 0.0159(19) -0.014(2)
O3 0.059(3) 0.060(3) 0.026(2) 0.0127(19) 0.009(2) 0.028(2)
O6 0.064(3) 0.069(3) 0.031(2) 0.020(2) 0.007(2) 0.036(3)
N1 0.040(3) 0.024(2) 0.023(2) 0.0029(18) -0.0056(19) 0.001(2)
O7 0.036(2) 0.076(3) 0.041(2) -0.020(2) 0.006(2) 0.000(2)
N3 0.036(2) 0.037(2) 0.022(2) -0.0043(19) 0.0061(19) -0.006(2)
N4 0.033(3) 0.058(3) 0.027(2) 0.010(2) 0.009(2) 0.012(2)
N2 0.076(4) 0.031(3) 0.026(2) 0.004(2) 0.010(3) 0.007(3)
O5 0.072(3) 0.058(3) 0.048(3) 0.012(2) 0.012(3) 0.009(3)
C24 0.020(2) 0.033(3) 0.014(2) 0.0049(19) -0.0026(19) 0.002(2)
C19 0.019(2) 0.022(2) 0.016(2) -0.0005(19) 0.0015(18) -0.0011(19)
C36 0.022(2) 0.022(2) 0.019(2) 0.0014(19) 0.001(2) 0.002(2)
C37 0.026(3) 0.024(2) 0.019(2) 0.0009(19) 0.003(2) -0.006(2)
C29 0.026(3) 0.019(2) 0.011(2) 0.0028(18) 0.0004(18) -0.004(2)
C35 0.022(2) 0.021(2) 0.016(2) 0.0000(18) 0.0010(19) -0.005(2)
C23 0.022(2) 0.022(2) 0.016(2) 0.0000(18) -0.0013(18) -0.004(2)
C7 0.033(3) 0.030(3) 0.021(2) 0.000(2) 0.002(2) 0.011(2)
C22 0.021(2) 0.018(2) 0.020(2) -0.0009(18) 0.000(2) -0.001(2)
C30 0.036(3) 0.020(2) 0.013(2) 0.0008(19) 0.005(2) 0.003(2)
C20 0.035(3) 0.019(2) 0.023(2) -0.001(2) -0.004(2) -0.002(2)
C6 0.040(3) 0.021(2) 0.025(3) 0.005(2) 0.001(2) 0.000(2)
C40 0.029(3) 0.029(3) 0.030(3) -0.007(2) 0.010(2) -0.008(2)
C4 0.026(3) 0.026(3) 0.026(3) -0.004(2) 0.009(2) 0.000(2)
C21 0.039(3) 0.022(3) 0.022(2) -0.006(2) -0.006(2) -0.004(2)
C8 0.029(3) 0.028(3) 0.014(2) 0.0024(19) 0.002(2) 0.012(2)
C3 0.052(4) 0.026(3) 0.018(2) -0.006(2) 0.004(2) 0.002(3)
C38 0.030(3) 0.032(3) 0.021(2) -0.004(2) 0.001(2) -0.007(2)
C1 0.022(3) 0.034(3) 0.022(2) 0.000(2) 0.002(2) 0.000(2)
C18 0.048(3) 0.021(2) 0.023(3) 0.002(2) -0.006(2) -0.010(2)
C31 0.044(3) 0.038(3) 0.029(3) 0.008(2) -0.003(3) 0.001(3)
C11 0.031(3) 0.035(3) 0.030(3) 0.002(2) 0.000(2) 0.001(3)
C34 0.051(4) 0.026(3) 0.024(3) 0.002(2) 0.010(2) -0.004(3)
C2 0.036(3) 0.035(3) 0.021(2) -0.006(2) -0.003(2) 0.006(2)
C39 0.039(3) 0.037(3) 0.029(3) -0.004(2) 0.014(2) -0.016(3)
C9 0.029(3) 0.051(4) 0.033(3) -0.009(3) 0.000(3) 0.009(3)
C28 0.047(3) 0.026(3) 0.041(3) 0.003(2) 0.019(3) 0.005(3)
C5 0.033(3) 0.020(2) 0.016(2) 0.0021(18) 0.001(2) 0.003(2)
C12 0.040(3) 0.050(3) 0.016(2) 0.007(2) -0.006(2) 0.001(3)
C17 0.059(4) 0.026(3) 0.030(3) 0.009(2) -0.014(3) -0.015(3)
C14 0.048(3) 0.026(3) 0.030(3) 0.005(2) 0.003(3) 0.008(3)
C33 0.063(4) 0.032(3) 0.029(3) 0.005(2) 0.010(3) -0.003(3)
C10 0.026(3) 0.070(4) 0.021(3) -0.014(3) -0.002(2) 0.018(3)
C26 0.044(3) 0.059(4) 0.032(3) 0.004(3) 0.015(3) -0.018(3)
C32 0.053(4) 0.053(4) 0.033(3) 0.009(3) -0.010(3) 0.014(3)
C25 0.048(4) 0.040(3) 0.030(3) -0.004(2) 0.011(3) -0.016(3)
C27 0.059(4) 0.041(3) 0.050(4) -0.004(3) 0.026(3) 0.011(3)
C16 0.048(4) 0.062(4) 0.039(3) 0.004(3) 0.002(3) 0.029(4)
C15 0.049(4) 0.050(4) 0.024(3) 0.005(2) 0.008(2) 0.029(3)
C13 0.047(3) 0.044(3) 0.024(3) -0.002(2) -0.002(2) 0.002(3)
O9 0.148(14) 0.174(15) 0.147(12) -0.010(10) 0.019(10) 0.049(12)
C41 0.113(14) 0.082(11) 0.132(13) 0.028(10) 0.012(10) -0.008(10)
C42 0.104(12) 0.046(7) 0.099(11) -0.010(6) 0.013(9) -0.025(7)
C43 0.060(8) 0.067(8) 0.100(10) -0.015(6) -0.002(7) -0.012(6)
C44 0.133(15) 0.083(10) 0.103(11) -0.007(8) 0.033(9) 0.011(10)
O9' 0.40(7) 0.35(4) 0.18(2) -0.16(2) -0.14(3) 0.26(4)
C41' 0.14(4) 0.21(3) 0.16(2) -0.08(2) -0.05(2) 0.04(2)
C42' 0.039(12) 0.15(2) 0.125(17) -0.059(15) 0.008(12) -0.020(13)
C43' 0.45(9) 0.31(5) 0.17(2) -0.13(2) -0.13(3) 0.23(6)
C44' 0.69(12) 0.39(5) 0.15(2) -0.12(2) -0.10(2) 0.35(6)

loop_
_atom_type_symbol
_atom_type_description
_atom_type_scat_dispersion_real
_atom_type_scat_dispersion_imag
_atom_type_scat_source
C C 0.0033 0.0016 'International Tables Vol C Tables 4.2.6.8 and 6.1.1.4'
H H 0.0000 0.0000 'International Tables Vol C Tables 4.2.6.8 and 6.1.1.4'
N N 0.0061 0.0033 'International Tables Vol C Tables 4.2.6.8 and 6.1.1.4'
O O 0.0106 0.0060 'International Tables Vol C Tables 4.2.6.8 and 6.1.1.4'

loop_
_geom_angle_atom_site_label_1
_geom_angle_atom_site_label_2
_geom_angle_atom_site_label_3
_geom_angle
_geom_angle_site_symmetry_1
_geom_angle_site_symmetry_3
_geom_angle_publ_flag
C1 O001 C4 96.5(4) . . ?
C11 O002 C14 96.0(4) . . ?
C6 O2 H2 109.5 . . ?
C7 O4 H4 112(6) . . ?
C9 O8 H8A 109.5 . . ?
C16 O6 H6 109.5 . . ?
C21 N1 C17 116.9(4) . . ?
C39 N3 C38 116.5(4) . . ?
C27 N4 C26 116.7(5) . . ?
C33 N2 C32 118.1(5) . . ?
C28 C24 C23 124.4(5) . . ?
C28 C24 C25 116.9(5) . . ?
C25 C24 C23 118.6(5) . . ?
C20 C19 C22 123.7(4) . . ?
C18 C19 C22 119.6(4) . . ?
C18 C19 C20 116.6(4) . . ?
C37 C36 C35 122.8(4) . . ?
C37 C36 C40 116.5(4) . . ?
C40 C36 C35 120.7(4) . . ?
C36 C37 H37 120.0 . . ?
C38 C37 C36 120.0(4) . . ?
C38 C37 H37 120.0 . . ?
C35 C29 H29 108.4 . . ?
C23 C29 H29 108.4 . . ?
C23 C29 C35 88.6(3) . . ?
C30 C29 H29 108.4 . . ?
C30 C29 C35 116.6(4) . . ?
C30 C29 C23 124.4(4) . . ?
C36 C35 C29 114.6(4) . . ?
C36 C35 H35 112.8 . . ?
C36 C35 C22 113.8(4) . . ?
C29 C35 H35 112.8 . . ?
C22 C35 C29 87.8(3) . . ?
C22 C35 H35 112.8 . . ?
C24 C23 C29 122.8(4) . . ?
C24 C23 H23 108.5 . . ?
C24 C23 C22 118.3(4) . . ?
C29 C23 H23 108.5 . . ?
C29 C23 C22 88.5(3) . . ?
C22 C23 H23 108.5 . . ?
O4 C7 C8 111.6(4) . . ?
O3 C7 O4 124.0(5) . . ?
O3 C7 C8 124.4(5) . . ?
C19 C22 C35 115.6(4) . . ?
C19 C22 C23 117.0(4) . . ?
C19 C22 H22 111.4 . . ?
C35 C22 C23 88.0(3) . . ?
C35 C22 H22 111.4 . . ?
C23 C22 H22 111.4 . . ?
C31 C30 C29 125.1(5) . . ?
C31 C30 C34 117.5(5) . . ?
C34 C30 C29 117.3(5) . . ?
C19 C20 H20 120.0 . . ?
C21 C20 C19 120.1(5) . . ?
C21 C20 H20 120.0 . . ?
O2 C6 C5 111.4(4) . . ?
O1 C6 O2 124.3(5) . . ?
O1 C6 C5 124.3(5) . . ?
C36 C40 H40 120.3 . . ?
C39 C40 C36 119.3(5) . . ?
C39 C40 H40 120.3 . . ?
O001 C4 H4A 115.1 . . ?
O001 C4 C3 101.7(4) . . ?
O001 C4 C5 101.4(3) . . ?
C3 C4 H4A 115.1 . . ?
C3 C4 C5 106.6(4) . . ?
C5 C4 H4A 115.1 . . ?
N1 C21 C20 123.4(5) . . ?
N1 C21 H21 118.3 . . ?
C20 C21 H21 118.3 . . ?
C7 C8 H8 110.5 . . ?
C7 C8 C1 108.3(4) . . ?
C7 C8 C5 116.1(4) . . ?
C1 C8 H8 110.5 . . ?
C5 C8 H8 110.5 . . ?
C5 C8 C1 100.3(4) . . ?
C4 C3 H3 127.3 . . ?
C2 C3 C4 105.3(4) . . ?
C2 C3 H3 127.3 . . ?
N3 C38 C37 123.5(5) . . ?
N3 C38 H38 118.2 . . ?
C37 C38 H38 118.2 . . ?
O001 C1 C8 100.8(4) . . ?
O001 C1 H1 115.2 . . ?
O001 C1 C2 101.9(4) . . ?
C8 C1 H1 115.2 . . ?
C2 C1 C8 106.7(4) . . ?
C2 C1 H1 115.2 . . ?
C19 C18 H18 120.1 . . ?
C19 C18 C17 119.7(5) . . ?
C17 C18 H18 120.1 . . ?
C30 C31 H31 120.4 . . ?
C30 C31 C32 119.2(6) . . ?
C32 C31 H31 120.4 . . ?
O002 C11 H11 115.4 . . ?
O002 C11 C12 101.6(4) . . ?
O002 C11 C10 100.2(4) . . ?
C12 C11 H11 115.4 . . ?
C12 C11 C10 106.9(4) . . ?
C10 C11 H11 115.4 . . ?
C30 C34 H34 120.0 . . ?
C33 C34 C30 120.0(6) . . ?
C33 C34 H34 120.0 . . ?
C3 C2 C1 105.3(5) . . ?
C3 C2 H2A 127.3 . . ?
C1 C2 H2A 127.3 . . ?
N3 C39 C40 124.2(5) . . ?
N3 C39 H39 117.9 . . ?
C40 C39 H39 117.9 . . ?
O8 C9 C10 112.2(5) . . ?
O7 C9 O8 122.8(5) . . ?
O7 C9 C10 125.0(6) . . ?
C24 C28 H28 120.2 . . ?
C24 C28 C27 119.7(5) . . ?
C27 C28 H28 120.2 . . ?
C6 C5 C4 113.5(4) . . ?
C6 C5 C8 114.1(4) . . ?
C6 C5 H5 109.2 . . ?
C4 C5 C8 101.2(4) . . ?
C4 C5 H5 109.2 . . ?
C8 C5 H5 109.2 . . ?
C11 C12 H12 127.5 . . ?
C13 C12 C11 105.0(5) . . ?
C13 C12 H12 127.5 . . ?
N1 C17 C18 123.2(5) . . ?
N1 C17 H17 118.4 . . ?
C18 C17 H17 118.4 . . ?
O002 C14 H14 115.1 . . ?
O002 C14 C15 102.3(5) . . ?
O002 C14 C13 101.6(4) . . ?
C15 C14 H14 115.1 . . ?
C13 C14 H14 115.1 . . ?
C13 C14 C15 105.8(5) . . ?
N2 C33 C34 122.9(6) . . ?
N2 C33 H33 118.6 . . ?
C34 C33 H33 118.6 . . ?
C11 C10 H10 111.2 . . ?
C9 C10 C11 108.8(5) . . ?
C9 C10 H10 111.2 . . ?
C9 C10 C15 113.0(5) . . ?
C15 C10 C11 101.0(4) . . ?
C15 C10 H10 111.2 . . ?
N4 C26 H26 118.5 . . ?
N4 C26 C25 123.1(6) . . ?
C25 C26 H26 118.5 . . ?
N2 C32 C31 122.3(6) . . ?
N2 C32 H32 118.9 . . ?
C31 C32 H32 118.9 . . ?
C24 C25 C26 119.8(5) . . ?
C24 C25 H25 120.1 . . ?
C26 C25 H25 120.1 . . ?
N4 C27 C28 123.8(6) . . ?
N4 C27 H27 118.1 . . ?
C28 C27 H27 118.1 . . ?
O6 C16 C15 111.1(6) . . ?
O5 C16 O6 123.3(6) . . ?
O5 C16 C15 125.1(6) . . ?
C14 C15 C10 100.6(4) . . ?
C14 C15 H15 108.1 . . ?
C10 C15 H15 108.1 . . ?
C16 C15 C14 112.4(5) . . ?
C16 C15 C10 118.9(5) . . ?
C16 C15 H15 108.1 . . ?
C12 C13 C14 106.4(5) . . ?
C12 C13 H13 126.8 . . ?
C14 C13 H13 126.8 . . ?
C44 O9 C41 109.8(15) . . ?
O9 C41 H41A 110.3 . . ?
O9 C41 H41B 110.3 . . ?
O9 C41 C42 107.1(12) . . ?
H41A C41 H41B 108.5 . . ?
C42 C41 H41A 110.3 . . ?
C42 C41 H41B 110.3 . . ?
C41 C42 H42A 111.9 . . ?
C41 C42 H42B 111.9 . . ?
H42A C42 H42B 109.6 . . ?
C43 C42 C41 99.3(11) . . ?
C43 C42 H42A 111.9 . . ?
C43 C42 H42B 111.9 . . ?
C42 C43 H43A 109.9 . . ?
C42 C43 H43B 109.9 . . ?
H43A C43 H43B 108.3 . . ?
C44 C43 C42 109.1(13) . . ?
C44 C43 H43A 109.9 . . ?
C44 C43 H43B 109.9 . . ?
O9 C44 C43 105.5(14) . . ?
O9 C44 H44A 110.6 . . ?
O9 C44 H44B 110.6 . . ?
C43 C44 H44A 110.6 . . ?
C43 C44 H44B 110.6 . . ?
H44A C44 H44B 108.8 . . ?
C44' O9' C41' 109.7(15) . . ?
O9' C41' H41C 110.3 . . ?
O9' C41' H41D 110.3 . . ?
O9' C41' C42' 107.1(13) . . ?
H41C C41' H41D 108.6 . . ?
C42' C41' H41C 110.3 . . ?
C42' C41' H41D 110.3 . . ?
C41' C42' H42C 111.9 . . ?
C41' C42' H42D 111.9 . . ?
H42C C42' H42D 109.6 . . ?
C43' C42' C41' 99.4(11) . . ?
C43' C42' H42C 111.9 . . ?
C43' C42' H42D 111.9 . . ?
C42' C43' H43C 109.9 . . ?
C42' C43' H43D 109.9 . . ?
H43C C43' H43D 108.3 . . ?
C44' C43' C42' 109.1(13) . . ?
C44' C43' H43C 109.9 . . ?
C44' C43' H43D 109.9 . . ?
O9' C44' C43' 105.3(14) . . ?
O9' C44' H44C 110.7 . . ?
O9' C44' H44D 110.7 . . ?
C43' C44' H44C 110.7 . . ?
C43' C44' H44D 110.7 . . ?
H44C C44' H44D 108.8 . . ?

loop_
_geom_bond_atom_site_label_1
_geom_bond_atom_site_label_2
_geom_bond_distance
_geom_bond_site_symmetry_2
_geom_bond_publ_flag
O001 C4 1.440(6) . ?
O001 C1 1.437(6) . ?
O002 C11 1.430(7) . ?
O002 C14 1.436(6) . ?
O2 H2 0.8400 . ?
O2 C6 1.318(6) . ?
O4 H4 0.85(2) . ?
O4 C7 1.306(6) . ?
O1 C6 1.214(6) . ?
O8 H8A 0.8400 . ?
O8 C9 1.341(7) . ?
O3 C7 1.201(6) . ?
O6 H6 0.8400 . ?
O6 C16 1.272(8) . ?
N1 C21 1.332(7) . ?
N1 C17 1.333(7) . ?
O7 C9 1.220(7) . ?
N3 C38 1.333(7) . ?
N3 C39 1.331(7) . ?
N4 C26 1.331(8) . ?
N4 C27 1.313(8) . ?
N2 C33 1.319(8) . ?
N2 C32 1.335(8) . ?
O5 C16 1.225(8) . ?
C24 C23 1.502(6) . ?
C24 C28 1.363(8) . ?
C24 C25 1.380(7) . ?
C19 C22 1.503(6) . ?
C19 C20 1.392(7) . ?
C19 C18 1.379(7) . ?
C36 C37 1.387(7) . ?
C36 C35 1.511(6) . ?
C36 C40 1.394(7) . ?
C37 H37 0.9500 . ?
C37 C38 1.376(7) . ?
C29 H29 1.0000 . ?
C29 C35 1.569(7) . ?
C29 C23 1.543(6) . ?
C29 C30 1.502(6) . ?
C35 H35 1.0000 . ?
C35 C22 1.560(6) . ?
C23 H23 1.0000 . ?
C23 C22 1.569(7) . ?
C7 C8 1.519(6) . ?
C22 H22 1.0000 . ?
C30 C31 1.362(8) . ?
C30 C34 1.390(7) . ?
C20 H20 0.9500 . ?
C20 C21 1.372(7) . ?
C6 C5 1.504(7) . ?
C40 H40 0.9500 . ?
C40 C39 1.374(7) . ?
C4 H4A 1.0000 . ?
C4 C3 1.518(8) . ?
C4 C5 1.542(6) . ?
C21 H21 0.9500 . ?
C8 H8 1.0000 . ?
C8 C1 1.568(7) . ?
C8 C5 1.564(7) . ?
C3 H3 0.9500 . ?
C3 C2 1.345(8) . ?
C38 H38 0.9500 . ?
C1 H1 1.0000 . ?
C1 C2 1.513(7) . ?
C18 H18 0.9500 . ?
C18 C17 1.389(7) . ?
C31 H31 0.9500 . ?
C31 C32 1.405(8) . ?
C11 H11 1.0000 . ?
C11 C12 1.521(8) . ?
C11 C10 1.567(8) . ?
C34 H34 0.9500 . ?
C34 C33 1.369(8) . ?
C2 H2A 0.9500 . ?
C39 H39 0.9500 . ?
C9 C10 1.490(8) . ?
C28 H28 0.9500 . ?
C28 C27 1.389(8) . ?
C5 H5 1.0000 . ?
C12 H12 0.9500 . ?
C12 C13 1.310(9) . ?
C17 H17 0.9500 . ?
C14 H14 1.0000 . ?
C14 C15 1.537(8) . ?
C14 C13 1.509(7) . ?
C33 H33 0.9500 . ?
C10 H10 1.0000 . ?
C10 C15 1.549(9) . ?
C26 H26 0.9500 . ?
C26 C25 1.383(8) . ?
C32 H32 0.9500 . ?
C25 H25 0.9500 . ?
C27 H27 0.9500 . ?
C16 C15 1.532(8) . ?
C15 H15 1.0000 . ?
C13 H13 0.9500 . ?
O9 C41 1.418(14) . ?
O9 C44 1.372(15) . ?
C41 H41A 0.9900 . ?
C41 H41B 0.9900 . ?
C41 C42 1.523(18) . ?
C42 H42A 0.9900 . ?
C42 H42B 0.9900 . ?
C42 C43 1.518(18) . ?
C43 H43A 0.9900 . ?
C43 H43B 0.9900 . ?
C43 C44 1.383(17) . ?
C44 H44A 0.9900 . ?
C44 H44B 0.9900 . ?
O9' C41' 1.418(15) . ?
O9' C44' 1.373(15) . ?
C41' H41C 0.9900 . ?
C41' H41D 0.9900 . ?
C41' C42' 1.523(18) . ?
C42' H42C 0.9900 . ?
C42' H42D 0.9900 . ?
C42' C43' 1.517(18) . ?
C43' H43C 0.9900 . ?
C43' H43D 0.9900 . ?
C43' C44' 1.384(17) . ?
C44' H44C 0.9900 . ?
C44' H44D 0.9900 . ?

loop_
_geom_torsion_atom_site_label_1
_geom_torsion_atom_site_label_2
_geom_torsion_atom_site_label_3
_geom_torsion_atom_site_label_4
_geom_torsion
_geom_torsion_site_symmetry_1
_geom_torsion_site_symmetry_2
_geom_torsion_site_symmetry_3
_geom_torsion_site_symmetry_4
_geom_torsion_publ_flag
O001 C4 C3 C2 -31.8(5) . . . . ?
O001 C4 C5 C6 -86.9(5) . . . . ?
O001 C4 C5 C8 35.8(4) . . . . ?
O001 C1 C2 C3 32.3(5) . . . . ?
O002 C11 C12 C13 -33.1(6) . . . . ?
O002 C11 C10 C9 -81.8(6) . . . . ?
O002 C11 C10 C15 37.4(5) . . . . ?
O002 C14 C15 C10 -34.5(5) . . . . ?
O002 C14 C15 C16 93.0(6) . . . . ?
O002 C14 C13 C12 31.2(6) . . . . ?
O2 C6 C5 C4 -177.3(4) . . . . ?
O2 C6 C5 C8 67.4(5) . . . . ?
O4 C7 C8 C1 112.9(5) . . . . ?
O4 C7 C8 C5 -135.3(5) . . . . ?
O1 C6 C5 C4 -0.4(7) . . . . ?
O1 C6 C5 C8 -115.6(6) . . . . ?
O8 C9 C10 C11 -106.3(6) . . . . ?
O8 C9 C10 C15 142.3(5) . . . . ?
O3 C7 C8 C1 -65.3(7) . . . . ?
O3 C7 C8 C5 46.6(7) . . . . ?
O6 C16 C15 C14 178.3(5) . . . . ?
O6 C16 C15 C10 -64.7(7) . . . . ?
O7 C9 C10 C11 73.4(8) . . . . ?
O7 C9 C10 C15 -37.9(8) . . . . ?
N4 C26 C25 C24 -2.0(10) . . . . ?
O5 C16 C15 C14 6.1(9) . . . . ?
O5 C16 C15 C10 123.1(7) . . . . ?
C24 C23 C22 C19 -29.0(6) . . . . ?
C24 C23 C22 C35 -146.9(4) . . . . ?
C24 C28 C27 N4 -0.4(10) . . . . ?
C19 C20 C21 N1 0.5(8) . . . . ?
C19 C18 C17 N1 0.1(10) . . . . ?
C36 C37 C38 N3 -0.6(8) . . . . ?
C36 C35 C22 C19 144.4(4) . . . . ?
C36 C35 C22 C23 -96.4(4) . . . . ?
C36 C40 C39 N3 0.4(9) . . . . ?
C37 C36 C35 C29 -82.2(5) . . . . ?
C37 C36 C35 C22 16.8(6) . . . . ?
C37 C36 C40 C39 -1.3(8) . . . . ?
C29 C35 C22 C19 -99.6(4) . . . . ?
C29 C35 C22 C23 19.6(3) . . . . ?
C29 C23 C22 C19 98.0(4) . . . . ?
C29 C23 C22 C35 -19.9(3) . . . . ?
C29 C30 C31 C32 -174.7(5) . . . . ?
C29 C30 C34 C33 175.7(5) . . . . ?
C35 C36 C37 C38 -179.0(5) . . . . ?
C35 C36 C40 C39 179.1(5) . . . . ?
C35 C29 C23 C24 142.9(4) . . . . ?
C35 C29 C23 C22 19.8(3) . . . . ?
C35 C29 C30 C31 106.1(6) . . . . ?
C35 C29 C30 C34 -71.6(6) . . . . ?
C23 C24 C28 C27 -178.4(5) . . . . ?
C23 C24 C25 C26 179.6(5) . . . . ?
C23 C29 C35 C36 95.4(4) . . . . ?
C23 C29 C35 C22 -19.9(3) . . . . ?
C23 C29 C30 C31 -2.1(7) . . . . ?
C23 C29 C30 C34 -179.7(4) . . . . ?
C7 C8 C1 O001 86.2(5) . . . . ?
C7 C8 C1 C2 -167.7(4) . . . . ?
C7 C8 C5 C6 5.9(6) . . . . ?
C7 C8 C5 C4 -116.3(4) . . . . ?
C22 C19 C20 C21 -178.1(5) . . . . ?
C22 C19 C18 C17 177.9(5) . . . . ?
C30 C29 C35 C36 -33.0(6) . . . . ?
C30 C29 C35 C22 -148.3(4) . . . . ?
C30 C29 C23 C24 -95.2(5) . . . . ?
C30 C29 C23 C22 141.6(4) . . . . ?
C30 C31 C32 N2 -1.4(9) . . . . ?
C30 C34 C33 N2 -0.3(8) . . . . ?
C20 C19 C22 C35 31.7(7) . . . . ?
C20 C19 C22 C23 -70.0(6) . . . . ?
C20 C19 C18 C17 0.1(8) . . . . ?
C40 C36 C37 C38 1.4(7) . . . . ?
C40 C36 C35 C29 97.4(5) . . . . ?
C40 C36 C35 C22 -163.6(4) . . . . ?
C4 O001 C1 C8 59.4(4) . . . . ?
C4 O001 C1 C2 -50.4(4) . . . . ?
C4 C3 C2 C1 -0.3(5) . . . . ?
C21 N1 C17 C18 0.0(9) . . . . ?
C8 C1 C2 C3 -72.9(5) . . . . ?
C3 C4 C5 C6 167.0(4) . . . . ?
C3 C4 C5 C8 -70.3(5) . . . . ?
C38 N3 C39 C40 0.4(8) . . . . ?
C1 O001 C4 C3 50.1(4) . . . . ?
C1 O001 C4 C5 -59.8(4) . . . . ?
C1 C8 C5 C6 122.3(4) . . . . ?
C1 C8 C5 C4 0.1(4) . . . . ?
C18 C19 C22 C35 -145.9(5) . . . . ?
C18 C19 C22 C23 112.4(5) . . . . ?
C18 C19 C20 C21 -0.4(7) . . . . ?
C31 C30 C34 C33 -2.1(8) . . . . ?
C11 O002 C14 C15 59.6(4) . . . . ?
C11 O002 C14 C13 -49.7(5) . . . . ?
C11 C12 C13 C14 1.0(6) . . . . ?
C11 C10 C15 C14 -1.7(5) . . . . ?
C11 C10 C15 C16 -124.8(5) . . . . ?
C34 C30 C31 C32 2.9(8) . . . . ?
C39 N3 C38 C37 -0.3(8) . . . . ?
C9 C10 C15 C14 114.4(5) . . . . ?
C9 C10 C15 C16 -8.7(7) . . . . ?
C28 C24 C23 C29 7.4(8) . . . . ?
C28 C24 C23 C22 115.5(6) . . . . ?
C28 C24 C25 C26 0.5(8) . . . . ?
C5 C4 C3 C2 74.0(5) . . . . ?
C5 C8 C1 O001 -35.9(4) . . . . ?
C5 C8 C1 C2 70.2(5) . . . . ?
C12 C11 C10 C9 172.6(5) . . . . ?
C12 C11 C10 C15 -68.2(5) . . . . ?
C17 N1 C21 C20 -0.3(8) . . . . ?
C14 O002 C11 C12 50.4(4) . . . . ?
C14 O002 C11 C10 -59.5(4) . . . . ?
C33 N2 C32 C31 -1.1(9) . . . . ?
C10 C11 C12 C13 71.4(6) . . . . ?
C26 N4 C27 C28 -1.0(10) . . . . ?
C32 N2 C33 C34 1.9(9) . . . . ?
C25 C24 C23 C29 -171.6(5) . . . . ?
C25 C24 C23 C22 -63.5(6) . . . . ?
C25 C24 C28 C27 0.6(9) . . . . ?
C27 N4 C26 C25 2.1(9) . . . . ?
C15 C14 C13 C12 -75.3(6) . . . . ?
C13 C14 C15 C10 71.6(5) . . . . ?
C13 C14 C15 C16 -161.0(5) . . . . ?
O9 C41 C42 C43 -4(2) . . . . ?
C41 O9 C44 C43 29(2) . . . . ?
C41 C42 C43 C44 21.0(19) . . . . ?
C42 C43 C44 O9 -31(2) . . . . ?
C44 O9 C41 C42 -15(3) . . . . ?
O9' C41' C42' C43' 3(2) . . . . ?
C41' O9' C44' C43' -29(3) . . . . ?
C41' C42' C43' C44' -21(2) . . . . ?
C42' C43' C44' O9' 31(2) . . . . ?
C44' O9' C41' C42' 16(3) . . . . ?
